data_7251738
loop_
_publ_author_name
'Roy, Sayanta'
'Dolai, Gobinda'
'Ariyan, S. K.'
'Mandal, Bhubaneswar'

_publ_section_title
;
 One-pot synthesis of ketones and symmetrical anhydrides from carboxylic
 acids.
;
_journal_issue 6
_journal_name_full 'RSC advances'
_journal_page_first 5466
_journal_page_last 5470
_journal_paper_doi 10.1039/d5ra08605a
_journal_volume 16
_journal_year 2026
_chemical_formula_moiety 'C14 H8 Cl2 O3'
_chemical_formula_sum 'C14 H8 Cl2 O3'
_chemical_formula_weight 295.10
_space_group_crystal_system monoclinic
_space_group_IT_number 13
_space_group_name_Hall '-P 2yac'
_space_group_name_H-M_alt 'P 1 2/n 1'
_atom_sites_solution_hydrogens geom
_audit_creation_method SHELXL-2019/1
_audit_update_record
;
2025-08-31 deposited with the CCDC.	2026-01-02 downloaded from the CCDC.
;
_cell_angle_alpha 90
_cell_angle_beta 93.888(9)
_cell_angle_gamma 90
_cell_formula_units_Z 2
_cell_length_a 3.8927(14)
_cell_length_b 5.986(2)
_cell_length_c 27.223(10)
_cell_measurement_reflns_used 8096
_cell_measurement_temperature 297(2)
_cell_measurement_theta_max 25.62
_cell_measurement_theta_min 3.00
_cell_volume 632.9(4)
_computing_cell_refinement 'Bruker SAINT'
_computing_data_collection 'Bruker APEX2'
_computing_data_reduction 'Bruker SAINT'
_computing_molecular_graphics 'Bruker SHELXTL'
_computing_publication_material 'Bruker SHELXTL'
_computing_structure_refinement 'SHELXL-2019/1 (Sheldrick, 2019)'
_computing_structure_solution 'SHELXS-97 (Sheldrick 2008)'
_diffrn_ambient_temperature 297(2)
_diffrn_measured_fraction_theta_full 0.992
_diffrn_measured_fraction_theta_max 0.992
_diffrn_measurement_device_type 'Bruker APEX-II CCD'
_diffrn_measurement_method '\f and \w scans'
_diffrn_radiation_type MoK\a
_diffrn_radiation_wavelength 0.71073
_diffrn_reflns_av_R_equivalents 0.0463
_diffrn_reflns_av_unetI/netI 0.0192
_diffrn_reflns_Laue_measured_fraction_full 0.992
_diffrn_reflns_Laue_measured_fraction_max 0.992
_diffrn_reflns_limit_h_max 4
_diffrn_reflns_limit_h_min -4
_diffrn_reflns_limit_k_max 7
_diffrn_reflns_limit_k_min -7
_diffrn_reflns_limit_l_max 32
_diffrn_reflns_limit_l_min -32
_diffrn_reflns_number 13109
_diffrn_reflns_point_group_measured_fraction_full 0.992
_diffrn_reflns_point_group_measured_fraction_max 0.992
_diffrn_reflns_theta_full 24.988
_diffrn_reflns_theta_max 24.988
_diffrn_reflns_theta_min 1.499
_exptl_absorpt_coefficient_mu 0.512
_exptl_crystal_colour Colorless
_exptl_crystal_density_diffrn 1.549
_exptl_crystal_description Needle
_exptl_crystal_F_000 300
_exptl_crystal_size_max 0.25
_exptl_crystal_size_mid 0.20
_exptl_crystal_size_min 0.15
_refine_diff_density_max 0.186
_refine_diff_density_min -0.188
_refine_diff_density_rms 0.035
_refine_ls_extinction_method none
_refine_ls_goodness_of_fit_ref 1.079
_refine_ls_hydrogen_treatment constr
_refine_ls_matrix_type full
_refine_ls_number_parameters 87
_refine_ls_number_reflns 1113
_refine_ls_number_restraints 0
_refine_ls_restrained_S_all 1.079
_refine_ls_R_factor_all 0.0390
_refine_ls_R_factor_gt 0.0339
_refine_ls_shift/su_max 0.000
_refine_ls_shift/su_mean 0.000
_refine_ls_structure_factor_coef Fsqd
_refine_ls_weighting_details 'w=1/[\s^2^(Fo^2^)+(0.1000P)^2^+0.1284P] where P=(Fo^2^+2Fc^2^)/3'
_refine_ls_weighting_scheme calc
_refine_ls_wR_factor_gt 0.1269
_refine_ls_wR_factor_ref 0.1435
_reflns_Friedel_coverage 0.000
_reflns_number_gt 996
_reflns_number_total 1113
_reflns_threshold_expression 'I > 2\s(I)'
_cod_data_source_file d5ra08605a2.cif
_cod_data_source_block 4-ChlorobenzoicAnhydride
_cod_original_sg_symbol_H-M 'P 2/n'
_cod_database_code 7251738
_shelx_shelxl_version_number 2019/1
_shelx_space_group_comment
;
The symmetry employed for this shelxl refinement is uniquely defined
by the following loop, which should always be used as a source of
symmetry information in preference to the above space-group names.
They are only intended as comments.
;

loop_
_space_group_symop_operation_xyz
'x, y, z'
'-x+1/2, y, -z+1/2'
'-x, -y, -z'
'x-1/2, -y, z-1/2'

loop_
_atom_site_label
_atom_site_type_symbol
_atom_site_fract_x
_atom_site_fract_y
_atom_site_fract_z
_atom_site_U_iso_or_equiv
_atom_site_adp_type
_atom_site_occupancy
_atom_site_site_symmetry_order
_atom_site_calc_flag
_atom_site_refinement_flags_posn
_atom_site_refinement_flags_adp
_atom_site_refinement_flags_occupancy
_atom_site_disorder_assembly
_atom_site_disorder_group
Cl1 Cl 0.12823(18) 0.20827(12) 0.53924(2) 0.0676(4) Uani 1 1 d . . . . .
O2 O 0.750000 0.6427(4) 0.750000 0.0583(7) Uani 1 2 d S T P . .
O1 O 0.8647(4) 0.9348(3) 0.70191(5) 0.0587(5) Uani 1 1 d . . . . .
C6 C 0.5807(4) 0.6172(3) 0.66546(6) 0.0365(5) Uani 1 1 d . . . . .
C5 C 0.5789(5) 0.6990(3) 0.61772(7) 0.0427(5) Uani 1 1 d . . . . .
H5 H 0.674099 0.838286 0.611935 0.051 Uiso 1 1 calc R U . . .
C7 C 0.7401(5) 0.7551(3) 0.70556(7) 0.0412(5) Uani 1 1 d . . . . .
C1 C 0.4386(5) 0.4083(3) 0.67362(7) 0.0429(5) Uani 1 1 d . . . . .
H1 H 0.439362 0.352413 0.705500 0.051 Uiso 1 1 calc R U . . .
C4 C 0.4370(6) 0.5749(4) 0.57892(7) 0.0477(6) Uani 1 1 d . . . . .
H4 H 0.433367 0.629944 0.546936 0.057 Uiso 1 1 calc R U . . .
C2 C 0.2968(5) 0.2839(4) 0.63486(7) 0.0452(5) Uani 1 1 d . . . . .
H2 H 0.200240 0.144744 0.640352 0.054 Uiso 1 1 calc R U . . .
C3 C 0.3001(5) 0.3677(4) 0.58816(7) 0.0440(5) Uani 1 1 d . . . . .

loop_
_atom_site_aniso_label
_atom_site_aniso_U_11
_atom_site_aniso_U_22
_atom_site_aniso_U_33
_atom_site_aniso_U_23
_atom_site_aniso_U_13
_atom_site_aniso_U_12
Cl1 0.0746(5) 0.0733(6) 0.0534(5) -0.0185(3) -0.0068(3) -0.0068(3)
O2 0.1043(19) 0.0373(11) 0.0323(10) 0.000 -0.0025(11) 0.000
O1 0.0749(11) 0.0530(10) 0.0483(9) 0.0034(7) 0.0040(7) -0.0185(8)
C6 0.0366(9) 0.0375(10) 0.0358(10) 0.0002(8) 0.0059(7) 0.0060(8)
C5 0.0473(11) 0.0408(11) 0.0405(11) 0.0060(8) 0.0069(8) -0.0005(8)
C7 0.0459(11) 0.0384(11) 0.0393(11) 0.0037(8) 0.0031(8) 0.0045(8)
C1 0.0505(11) 0.0410(11) 0.0380(10) 0.0042(8) 0.0084(8) 0.0044(8)
C4 0.0556(12) 0.0538(13) 0.0338(10) 0.0049(9) 0.0034(8) 0.0019(9)
C2 0.0491(12) 0.0391(11) 0.0482(12) -0.0022(8) 0.0080(9) -0.0027(8)
C3 0.0411(10) 0.0494(12) 0.0412(11) -0.0072(9) 0.0007(8) 0.0050(8)

loop_
_atom_type_symbol
_atom_type_description
_atom_type_scat_dispersion_real
_atom_type_scat_dispersion_imag
_atom_type_scat_source
C C 0.0033 0.0016 'International Tables Vol C Tables 4.2.6.8 and 6.1.1.4'
H H 0.0000 0.0000 'International Tables Vol C Tables 4.2.6.8 and 6.1.1.4'
Cl Cl 0.1484 0.1585 'International Tables Vol C Tables 4.2.6.8 and 6.1.1.4'
O O 0.0106 0.0060 'International Tables Vol C Tables 4.2.6.8 and 6.1.1.4'

loop_
_geom_angle_atom_site_label_1
_geom_angle_atom_site_label_2
_geom_angle_atom_site_label_3
_geom_angle
_geom_angle_site_symmetry_1
_geom_angle_site_symmetry_3
_geom_angle_publ_flag
C7 O2 C7 121.8(2) 2_656 . ?
C5 C6 C1 119.32(18) . . ?
C5 C6 C7 118.15(18) . . ?
C1 C6 C7 122.52(17) . . ?
C4 C5 C6 120.30(19) . . ?
O1 C7 O2 121.79(19) . . ?
O1 C7 C6 126.89(19) . . ?
O2 C7 C6 111.21(17) . . ?
C2 C1 C6 120.48(18) . . ?
C5 C4 C3 119.03(18) . . ?
C3 C2 C1 119.06(19) . . ?
C2 C3 C4 121.81(18) . . ?
C2 C3 Cl1 118.98(17) . . ?
C4 C3 Cl1 119.21(15) . . ?

loop_
_geom_bond_atom_site_label_1
_geom_bond_atom_site_label_2
_geom_bond_distance
_geom_bond_site_symmetry_2
_geom_bond_publ_flag
Cl1 C3 1.735(2) . ?
O2 C7 1.382(2) 2_656 ?
O2 C7 1.382(2) . ?
O1 C7 1.187(3) . ?
C6 C5 1.388(3) . ?
C6 C1 1.391(3) . ?
C6 C7 1.472(3) . ?
C5 C4 1.376(3) . ?
C1 C2 1.376(3) . ?
C4 C3 1.380(3) . ?
C2 C3 1.368(3) . ?
